data_2219681
loop_
_publ_author_name
'Wu, Ying'
'Yin, Du-Lin'

_publ_section_title
;
 Hydroxonium 1-ammonioethylidene-1,1-bisphosphonate
;
_journal_coeditor_code PV2098
_journal_issue 10
_journal_name_full 'Acta Crystallographica Section E'
_journal_page_first o1967
_journal_paper_doi 10.1107/S1600536808029565
_journal_volume 64
_journal_year 2008
_chemical_formula_iupac 'H3 O 1+, C2 H8 N O6 P2 1-'
_chemical_formula_moiety 'H3 O 1+, C2 H8 N O6 P2 1-'
_chemical_formula_sum 'C2 H11 N O7 P2'
_chemical_formula_weight 223.06
_chemical_name_common
;
Hydroxonium 1-aminoethylidene-1,1-diphosphonate
;
_chemical_name_systematic
;
Hydroxonium 1-ammonioethylidene-1,1-bisphosphonate
;
_space_group_IT_number 2
_symmetry_cell_setting triclinic
_symmetry_space_group_name_Hall '-P 1'
_symmetry_space_group_name_H-M 'P -1'
_atom_sites_solution_hydrogens geom
_atom_sites_solution_primary direct
_atom_sites_solution_secondary difmap
_audit_creation_method SHELXL97
_cell_angle_alpha 102.1110(10)
_cell_angle_beta 100.4990(10)
_cell_angle_gamma 101.3420(10)
_cell_formula_units_Z 2
_cell_length_a 5.6379(5)
_cell_length_b 8.9712(8)
_cell_length_c 9.2302(8)
_cell_measurement_reflns_used 2523
_cell_measurement_temperature 293(2)
_cell_measurement_theta_max 29.63
_cell_measurement_theta_min 2.39
_cell_volume 435.22(7)
_computing_cell_refinement 'SAINT (Bruker, 2001)'
_computing_data_collection 'SMART (Bruker, 2001)'
_computing_data_reduction 'SAINT (Bruker, 2001)'
_computing_molecular_graphics
;
ORTEP-3 for Windows (Farrugia, 1997) and PLATON (Spek, 2003)
;
_computing_publication_material 'SHELXL97 (Sheldrick, 2008)'
_computing_structure_refinement 'SHELXL97 (Sheldrick, 2008)'
_computing_structure_solution 'SHELXS97 (Sheldrick, 2008)'
_diffrn_ambient_temperature 298(2)
_diffrn_measured_fraction_theta_full 0.971
_diffrn_measured_fraction_theta_max 0.971
_diffrn_measurement_device_type 'Bruker SMART 4K CCD area-detector'
_diffrn_measurement_method '\f and \w scans'
_diffrn_radiation_monochromator graphite
_diffrn_radiation_type MoK\a
_diffrn_radiation_wavelength 0.71073
_diffrn_reflns_av_R_equivalents 0.009
_diffrn_reflns_limit_h_max 7
_diffrn_reflns_limit_h_min -7
_diffrn_reflns_limit_k_max 11
_diffrn_reflns_limit_k_min -9
_diffrn_reflns_limit_l_max 8
_diffrn_reflns_limit_l_min -11
_diffrn_reflns_number 2811
_diffrn_reflns_theta_full 27.50
_diffrn_reflns_theta_max 27.5
_diffrn_reflns_theta_min 2.32
_exptl_absorpt_coefficient_mu 0.504
_exptl_absorpt_correction_T_max 0.8759
_exptl_absorpt_correction_T_min 0.8394
_exptl_absorpt_correction_type multi-scan
_exptl_absorpt_process_details '(SADABS; Sheldrick, 1996)'
_exptl_crystal_colour colorless
_exptl_crystal_density_diffrn 1.702
_exptl_crystal_density_method 'not measured'
_exptl_crystal_description plate
_exptl_crystal_F_000 232
_exptl_crystal_size_max 0.36
_exptl_crystal_size_mid 0.32
_exptl_crystal_size_min 0.27
_refine_diff_density_max 0.439
_refine_diff_density_min -0.582
_refine_ls_extinction_method none
_refine_ls_goodness_of_fit_ref 1.077
_refine_ls_hydrogen_treatment constr
_refine_ls_matrix_type full
_refine_ls_number_parameters 113
_refine_ls_number_reflns 1946
_refine_ls_number_restraints 0
_refine_ls_restrained_S_all 1.077
_refine_ls_R_factor_all 0.0346
_refine_ls_R_factor_gt 0.0338
_refine_ls_shift/su_max 0.000
_refine_ls_shift/su_mean 0.000
_refine_ls_structure_factor_coef Fsqd
_refine_ls_weighting_details 'calc w=1/[\s^2^(Fo^2^)+(0.0451P)^2^+0.5124P] where P=(Fo^2^+2Fc^2^)/3'
_refine_ls_weighting_scheme calc
_refine_ls_wR_factor_gt 0.0939
_refine_ls_wR_factor_ref 0.0945
_reflns_number_gt 1871
_reflns_number_total 1946
_reflns_threshold_expression I>2\s(I)
_cod_data_source_file pv2098.cif
_cod_data_source_block I
_cod_database_code 2219681
_cod_database_fobs_code 2219681

loop_
_symmetry_equiv_pos_as_xyz
'x, y, z'
'-x, -y, -z'

loop_
_atom_site_type_symbol
_atom_site_label
_atom_site_fract_x
_atom_site_fract_y
_atom_site_fract_z
_atom_site_U_iso_or_equiv
_atom_site_adp_type
_atom_site_calc_flag
_atom_site_refinement_flags
_atom_site_occupancy
P P1 0.64618(8) 0.73089(5) 0.49332(5) 0.01519(14) Uani d . 1
P P2 0.58222(8) 0.83546(6) 0.19085(5) 0.01897(14) Uani d . 1
C C1 0.7352(3) 0.7236(2) 0.3101(2) 0.0159(3) Uani d . 1
C C2 0.6859(4) 0.5520(2) 0.2183(2) 0.0263(4) Uani d . 1
H H2A 0.7448 0.5493 0.1268 0.039 Uiso calc R 1
H H2B 0.5106 0.5046 0.1924 0.039 Uiso calc R 1
H H2C 0.7717 0.4950 0.2784 0.039 Uiso calc R 1
N N1 1.0110(3) 0.79403(19) 0.34632(18) 0.0177(3) Uani d . 1
H H1A 1.0884 0.7500 0.4126 0.027 Uiso calc R 1
H H1B 1.0421 0.8971 0.3866 0.027 Uiso calc R 1
H H1C 1.0657 0.7766 0.2612 0.027 Uiso calc R 1
O O1 0.8136(2) 0.63586(16) 0.57120(16) 0.0207(3) Uani d . 1
H H1 0.7371 0.5435 0.5513 0.031 Uiso calc R 1
O O2 0.7185(3) 0.89740(16) 0.58704(16) 0.0234(3) Uani d . 1
O O3 0.3743(2) 0.64928(16) 0.46080(17) 0.0218(3) Uani d . 1
O O4 0.6364(3) 1.00594(17) 0.29828(18) 0.0267(3) Uani d . 1
H H4 0.5123 1.0175 0.3295 0.040 Uiso calc R 1
O O5 0.7259(3) 0.8501(2) 0.07158(17) 0.0295(3) Uani d . 1
O O6 0.3106(3) 0.75734(19) 0.14090(16) 0.0262(3) Uani d . 1
O O1W 1.0469(3) 0.8192(2) -0.1160(2) 0.0403(4) Uani d . 1
H H9 1.0002 0.7549 -0.2088 0.061 Uiso d PR 0.75
H H10 0.9220 0.8286 -0.0718 0.061 Uiso d PR 0.75
H H11 1.1434 0.7837 -0.0515 0.061 Uiso d PR 0.75
H H12 1.1157 0.9206 -0.1025 0.061 Uiso d PR 0.75

loop_
_atom_site_aniso_label
_atom_site_aniso_U_11
_atom_site_aniso_U_22
_atom_site_aniso_U_33
_atom_site_aniso_U_12
_atom_site_aniso_U_13
_atom_site_aniso_U_23
P1 0.0131(2) 0.0149(2) 0.0193(2) 0.00319(17) 0.00587(17) 0.00642(17)
P2 0.0151(2) 0.0268(3) 0.0203(3) 0.00901(19) 0.00713(18) 0.01124(19)
C1 0.0124(7) 0.0172(8) 0.0194(8) 0.0038(6) 0.0051(6) 0.0057(6)
C2 0.0297(10) 0.0204(9) 0.0257(10) 0.0056(8) 0.0055(8) 0.0005(7)
N1 0.0128(7) 0.0209(7) 0.0223(8) 0.0054(6) 0.0068(6) 0.0083(6)
O1 0.0173(6) 0.0195(6) 0.0253(7) 0.0040(5) 0.0017(5) 0.0094(5)
O2 0.0265(7) 0.0170(7) 0.0275(7) 0.0043(5) 0.0119(6) 0.0033(5)
O3 0.0132(6) 0.0226(7) 0.0334(8) 0.0043(5) 0.0073(5) 0.0138(6)
O4 0.0239(7) 0.0241(7) 0.0376(8) 0.0104(6) 0.0125(6) 0.0106(6)
O5 0.0297(8) 0.0425(9) 0.0283(8) 0.0162(7) 0.0175(6) 0.0184(7)
O6 0.0162(7) 0.0401(8) 0.0239(7) 0.0087(6) 0.0033(5) 0.0112(6)
O1W 0.0390(9) 0.0496(11) 0.0344(9) 0.0119(8) 0.0101(7) 0.0127(8)

loop_
_atom_type_symbol
_atom_type_description
_atom_type_scat_dispersion_real
_atom_type_scat_dispersion_imag
_atom_type_scat_source
C C 0.0033 0.0016 'International Tables Vol C Tables 4.2.6.8 and 6.1.1.4'
H H 0 0 'International Tables Vol C Tables 4.2.6.8 and 6.1.1.4'
N N 0.0061 0.0033 'International Tables Vol C Tables 4.2.6.8 and 6.1.1.4'
O O 0.0106 0.006 'International Tables Vol C Tables 4.2.6.8 and 6.1.1.4'
P P 0.1023 0.0942 'International Tables Vol C Tables 4.2.6.8 and 6.1.1.4'

loop_
_geom_angle_atom_site_label_1
_geom_angle_atom_site_label_2
_geom_angle_atom_site_label_3
_geom_angle
O2 P1 O3 115.72(8)
O2 P1 O1 108.61(8)
O3 P1 O1 111.06(8)
O2 P1 C1 109.30(8)
O3 P1 C1 108.25(8)
O1 P1 C1 103.15(8)
O5 P2 O6 118.42(9)
O5 P2 O4 106.13(9)
O6 P2 O4 112.40(8)
O5 P2 C1 105.96(8)
O6 P2 C1 108.21(8)
O4 P2 C1 104.72(8)
N1 C1 C2 107.76(14)
N1 C1 P1 106.97(11)
C2 C1 P1 110.19(13)
N1 C1 P2 107.45(12)
C2 C1 P2 109.40(13)
P1 C1 P2 114.79(9)
C1 C2 H2A 109.5
C1 C2 H2B 109.5
H2A C2 H2B 109.5
C1 C2 H2C 109.5
H2A C2 H2C 109.5
H2B C2 H2C 109.5
C1 N1 H1A 109.5
C1 N1 H1B 109.5
H1A N1 H1B 109.5
C1 N1 H1C 109.5
H1A N1 H1C 109.5
H1B N1 H1C 109.5
P1 O1 H1 109.5
P2 O4 H4 109.5
H9 O1W H10 113.6
H9 O1W H11 112.2
H10 O1W H11 102.3
H9 O1W H12 120.3
H10 O1W H12 98.6
H11 O1W H12 107.6

loop_
_geom_bond_atom_site_label_1
_geom_bond_atom_site_label_2
_geom_bond_distance
P1 O2 1.4952(14)
P1 O3 1.5081(13)
P1 O1 1.5686(14)
P1 C1 1.8417(18)
P2 O5 1.4928(14)
P2 O6 1.4947(14)
P2 O4 1.5765(15)
P2 C1 1.8497(19)
C1 N1 1.505(2)
C1 C2 1.537(2)
C2 H2A 0.9600
C2 H2B 0.9600
C2 H2C 0.9600
N1 H1A 0.8900
N1 H1B 0.8900
N1 H1C 0.8900
O1 H1 0.8200
O4 H4 0.8200
O1W H9 0.8869
O1W H10 0.8852
O1W H11 0.8841
O1W H12 0.8888

loop_
_geom_hbond_atom_site_label_D
_geom_hbond_atom_site_label_H
_geom_hbond_atom_site_label_A
_geom_hbond_site_symmetry_A
_geom_hbond_distance_DH
_geom_hbond_distance_HA
_geom_hbond_distance_DA
_geom_hbond_angle_DHA
N1 H1A O3 1_655 0.89 2.02 2.798(2) 145
N1 H1B O2 2_776 0.89 2.00 2.766(2) 144
N1 H1C O6 1_655 0.89 1.93 2.771(2) 156
O1 H1 O3 2_666 0.82 1.69 2.501(2) 168
O4 H4 O2 2_676 0.82 1.84 2.635(2) 164
O1W H9 O1 1_554 0.89 2.06 2.923(2) 164
O1W H10 O5 . 0.89 1.88 2.737(2) 164
O1W H11 O6 1_655 0.88 1.94 2.781(2) 159
O1W H12 O5 2_775 0.89 2.01 2.901(3) 180
